data_4507508
loop_
_publ_author_name
'Zhou, Jing-Min'
'Shi, Wei'
'Xu, Na'
'Cheng, Peng'

_publ_section_title
;
 A New Family of 4f-3d Heterometallic Metal--Organic Frameworks with
 2,2&#x2032;-Bipyridine-3,3&#x2032;-dicarboxylic Acid: Syntheses,
 Structures and Magnetic Properties
;
_journal_issue 3
_journal_name_full 'Crystal Growth &amp; Design'
_journal_page_first 1218
_journal_paper_doi 10.1021/cg301668g
_journal_volume 13
_journal_year 2013
_chemical_formula_moiety 'C48 H36 Co N8 O22 Pr2, 8(H2O)'
_chemical_formula_sum 'C48 H52 Co N8 O30 Pr2'
_chemical_formula_weight 1561.71
_chemical_name_systematic
;
 ? 
;
_space_group_crystal_system tetragonal
_space_group_IT_number 88
_space_group_name_Hall '-I 4ad'
_space_group_name_H-M_alt 'I 41/a'
_symmetry_space_group_name_Hall '-I 4ad'
_symmetry_space_group_name_H-M 'I 41/a :2'
_atom_sites_solution_hydrogens geom
_atom_sites_solution_primary direct
_atom_sites_solution_secondary difmap
_audit_creation_method
;
  Olex2 1.1
  (compiled 2011.11.01 svn.r2039, GUI svn.r3906)
;
_cell_angle_alpha 90.00
_cell_angle_beta 90.00
_cell_angle_gamma 90.00
_cell_formula_units_Z 16
_cell_length_a 45.9420(13)
_cell_length_b 45.9420(13)
_cell_length_c 11.2367(4)
_cell_measurement_reflns_used 3554
_cell_measurement_temperature 293(2)
_cell_measurement_theta_max 29.1999
_cell_measurement_theta_min 2.4118
_cell_volume 23716.9(13)
_computing_cell_refinement
;
CrysAlisPro, Agilent Technologies,
Version 1.171.35.11 (release 16-05-2011 CrysAlis171 .NET)
(compiled May 16 2011,17:55:39)
;
_computing_data_collection
;
CrysAlisPro, Agilent Technologies,
Version 1.171.35.11 (release 16-05-2011 CrysAlis171 .NET)
(compiled May 16 2011,17:55:39)
;
_computing_data_reduction
;
CrysAlisPro, Agilent Technologies,
Version 1.171.35.11 (release 16-05-2011 CrysAlis171 .NET)
(compiled May 16 2011,17:55:39)
;
_computing_molecular_graphics
;
O. V. Dolomanov, L. J. Bourhis, R. J. Gildea, J. A. K. Howard and H. Puschmann,
OLEX2: a complete structure solution, refinement and analysis program.
J. Appl. Cryst. (2009). 42, 339-341.
;
_computing_publication_material
;
O. V. Dolomanov, L. J. Bourhis, R. J. Gildea, J. A. K. Howard and H. Puschmann,
OLEX2: a complete structure solution, refinement and analysis program.
J. Appl. Cryst. (2009). 42, 339-341.
;
_computing_structure_refinement
;
XL, G.M. Sheldrick, Acta Cryst.
(2008). A64, 112-122
;
_computing_structure_solution
;
XS, G.M. Sheldrick, Acta Cryst.
(2008). A64, 112-122
;
_diffrn_ambient_temperature 293(2)
_diffrn_detector_area_resol_mean 16.2116
_diffrn_measured_fraction_theta_full 0.999
_diffrn_measured_fraction_theta_max 0.999
_diffrn_measurement_details
;
  1 omega   45.00   70.90   0.7000   50.0000
omega____ theta____ kappa____ phi______ frames
    -       18.1935 -129.0000 -153.0000 37

  2 omega  -89.00    0.60   0.7000   50.0000
omega____ theta____ kappa____ phi______ frames
    -      -18.8185  -37.0000   60.0000 128
;
_diffrn_measurement_device_type 'SuperNova, Single source at offset), Eos'
_diffrn_measurement_method '\w scans'
_diffrn_orient_matrix_UB_11 -0.0068572000
_diffrn_orient_matrix_UB_12 -0.0137115000
_diffrn_orient_matrix_UB_13 -0.0074522000
_diffrn_orient_matrix_UB_21 0.0138131000
_diffrn_orient_matrix_UB_22 -0.0068804000
_diffrn_orient_matrix_UB_23 -0.0008306000
_diffrn_orient_matrix_UB_31 -0.0006356000
_diffrn_orient_matrix_UB_32 -0.0017142000
_diffrn_orient_matrix_UB_33 0.0626976000
_diffrn_radiation_monochromator mirror
_diffrn_radiation_type 'Mo K\a'
_diffrn_radiation_wavelength 0.7107
_diffrn_reflns_av_R_equivalents 0.0851
_diffrn_reflns_av_unetI/netI 0.1402
_diffrn_reflns_limit_h_max 39
_diffrn_reflns_limit_h_min -54
_diffrn_reflns_limit_k_max 46
_diffrn_reflns_limit_k_min -32
_diffrn_reflns_limit_l_max 13
_diffrn_reflns_limit_l_min -12
_diffrn_reflns_number 23249
_diffrn_reflns_theta_full 25.01
_diffrn_reflns_theta_max 25.01
_diffrn_reflns_theta_min 2.42
_diffrn_source 'SuperNova (Mo) X-ray Source'
_exptl_absorpt_coefficient_mu 1.991
_exptl_absorpt_correction_T_max 1.00000
_exptl_absorpt_correction_T_min 0.95933
_exptl_absorpt_correction_type multi-scan
_exptl_absorpt_process_details
;
CrysAlisPro, Agilent Technologies,
Version 1.171.35.11 (release 16-05-2011 CrysAlis171 .NET)
(compiled May 16 2011,17:55:39)
Empirical absorption correction using spherical harmonics,
 implemented in SCALE3 ABSPACK scaling algorithm.
;
_exptl_crystal_density_diffrn 1.731
_exptl_crystal_density_method 'not measured'
_exptl_crystal_F_000 12240
_exptl_crystal_size_max 0.20
_exptl_crystal_size_mid 0.10
_exptl_crystal_size_min 0.10
_platon_squeeze_details
;
;
_refine_diff_density_max 1.252
_refine_diff_density_min -1.221
_refine_diff_density_rms 0.183
_refine_ls_extinction_method none
_refine_ls_goodness_of_fit_ref 1.029
_refine_ls_hydrogen_treatment mixed
_refine_ls_matrix_type full
_refine_ls_number_parameters 824
_refine_ls_number_reflns 10458
_refine_ls_number_restraints 285
_refine_ls_restrained_S_all 1.028
_refine_ls_R_factor_all 0.1511
_refine_ls_R_factor_gt 0.0778
_refine_ls_shift/su_max 0.001
_refine_ls_shift/su_mean 0.000
_refine_ls_structure_factor_coef Fsqd
_refine_ls_weighting_details 'calc w=1/[\s^2^(Fo^2^)+(0.0709P)^2^+325.7194P] where P=(Fo^2^+2Fc^2^)/3'
_refine_ls_weighting_scheme calc
_refine_ls_wR_factor_gt 0.1805
_refine_ls_wR_factor_ref 0.2281
_reflns_number_gt 5383
_reflns_number_total 10458
_reflns_threshold_expression >2sigma(I)
_cod_data_source_file cg301668g_si_002.cif
_cod_data_source_block 2-Pr
_cod_database_code 4507508
_reflns_odcompleteness_completeness 99.67
_reflns_odcompleteness_iscentric 1
_reflns_odcompleteness_theta 26.32

loop_
_space_group_symop_id
_space_group_symop_operation_xyz
1 'x, y, z'
2 '-y+3/4, x+1/4, z+1/4'
3 '-x, -y+1/2, z'
4 'y+1/4, -x+1/4, z+1/4'
5 'x+1/2, y+1/2, z+1/2'
6 '-y+5/4, x+3/4, z+3/4'
7 '-x+1/2, -y+1, z+1/2'
8 'y+3/4, -x+3/4, z+3/4'
9 '-x, -y, -z'
10 'y-3/4, -x-1/4, -z-1/4'
11 'x, y-1/2, -z'
12 '-y-1/4, x-1/4, -z-1/4'
13 '-x+1/2, -y+1/2, -z+1/2'
14 'y-1/4, -x+1/4, -z+1/4'
15 'x+1/2, y, -z+1/2'
16 '-y+1/4, x+1/4, -z+1/4'

loop_
_atom_site_label
_atom_site_type_symbol
_atom_site_fract_x
_atom_site_fract_y
_atom_site_fract_z
_atom_site_U_iso_or_equiv
_atom_site_adp_type
_atom_site_occupancy
_atom_site_symmetry_multiplicity
_atom_site_calc_flag
_atom_site_refinement_flags
H20A H 0.6528(8) 0.455(4) 0.753(10) 0.08(7) Uiso 1 1 d D
H20B H 0.627(2) 0.455(3) 0.817(6) 0.03(4) Uiso 1 1 d D
C1 C 0.5526(3) 0.4295(3) 0.3603(10) 0.016(3) Uani 1 1 d U
C2 C 0.5198(3) 0.4307(3) 0.3762(10) 0.024(3) Uani 1 1 d U
C3 C 0.5088(3) 0.4509(3) 0.4564(11) 0.035(4) Uani 1 1 d U
H3 H 0.5214 0.4621 0.5023 0.042 Uiso 1 1 calc R
C4 C 0.4791(3) 0.4542(3) 0.4675(12) 0.042(4) Uani 1 1 d U
H4 H 0.4711 0.4650 0.5293 0.050 Uiso 1 1 calc R
C5 C 0.4612(4) 0.4404(4) 0.3811(13) 0.053(5) Uani 1 1 d U
H5 H 0.4415 0.4448 0.3787 0.063 Uiso 1 1 calc R
C6 C 0.5007(3) 0.4159(3) 0.3048(10) 0.021(3) Uani 1 1 d U
C7 C 0.5079(3) 0.3916(3) 0.2171(10) 0.017(3) Uani 1 1 d U
C8 C 0.4966(3) 0.3730(3) 0.0316(11) 0.024(3) Uani 1 1 d U
H8 H 0.4864 0.3747 -0.0397 0.029 Uiso 1 1 calc R
C9 C 0.5140(3) 0.3501(3) 0.0476(10) 0.021(3) Uani 1 1 d U
H9 H 0.5159 0.3359 -0.0112 0.025 Uiso 1 1 calc R
C10 C 0.5293(3) 0.3477(3) 0.1546(10) 0.025(3) Uani 1 1 d .
H10 H 0.5415 0.3318 0.1667 0.029 Uiso 1 1 calc R
C11 C 0.5267(3) 0.3684(2) 0.2420(9) 0.014(3) Uani 1 1 d U
C12 C 0.5433(3) 0.3656(3) 0.3552(11) 0.022(3) Uani 1 1 d U
C13 C 0.5961(3) 0.4826(3) 0.9813(13) 0.034(4) Uani 1 1 d .
C14 C 0.6018(3) 0.5121(3) 0.9239(12) 0.030(3) Uani 1 1 d .
C15 C 0.6298(3) 0.5237(3) 0.9291(12) 0.038(4) Uani 1 1 d U
H15 H 0.6452 0.5125 0.9571 0.045 Uiso 1 1 calc R
C16 C 0.6346(3) 0.5514(3) 0.8930(13) 0.041(4) Uani 1 1 d .
H16 H 0.6531 0.5595 0.8960 0.050 Uiso 1 1 calc R
C17 C 0.6108(3) 0.5680(3) 0.8507(13) 0.036(4) Uani 1 1 d .
H17 H 0.6139 0.5872 0.8280 0.044 Uiso 1 1 calc R
C18 C 0.5793(3) 0.5291(3) 0.8726(12) 0.030(3) Uani 1 1 d .
C19 C 0.5493(3) 0.5193(3) 0.8543(11) 0.028(3) Uani 1 1 d .
C20 C 0.5013(3) 0.5320(3) 0.8864(10) 0.027(3) Uani 1 1 d .
H20 H 0.4875 0.5457 0.9098 0.032 Uiso 1 1 calc R
C21 C 0.4916(3) 0.5046(3) 0.8453(11) 0.028(3) Uani 1 1 d .
H21 H 0.4720 0.4997 0.8470 0.034 Uiso 1 1 calc R
C22 C 0.5121(3) 0.4857(3) 0.8030(11) 0.025(3) Uani 1 1 d U
H22 H 0.5060 0.4680 0.7707 0.030 Uiso 1 1 calc R
C23 C 0.5420(3) 0.4920(3) 0.8069(12) 0.029(3) Uani 1 1 d .
C24 C 0.5635(3) 0.4730(3) 0.7436(11) 0.024(3) Uani 1 1 d .
C25 C 0.5757(3) 0.3450(3) 0.8530(10) 0.017(3) Uani 1 1 d U
C26 C 0.5874(3) 0.3325(3) 0.7377(10) 0.018(3) Uani 1 1 d U
C27 C 0.5679(3) 0.3251(3) 0.6491(10) 0.021(3) Uani 1 1 d U
H27 H 0.5481 0.3283 0.6613 0.025 Uiso 1 1 calc R
C28 C 0.5770(3) 0.3131(3) 0.5427(11) 0.027(3) Uani 1 1 d .
H28 H 0.5638 0.3081 0.4835 0.033 Uiso 1 1 calc R
C29 C 0.6066(3) 0.3087(3) 0.5278(10) 0.021(3) Uani 1 1 d .
H29 H 0.6132 0.3002 0.4577 0.025 Uiso 1 1 calc R
C30 C 0.6163(3) 0.3282(3) 0.7122(10) 0.017(3) Uani 1 1 d U
C31 C 0.6407(3) 0.3349(3) 0.7964(10) 0.019(3) Uani 1 1 d U
C32 C 0.6838(3) 0.3164(3) 0.8780(12) 0.041(4) Uani 1 1 d .
H32 H 0.6983 0.3022 0.8784 0.050 Uiso 1 1 calc R
C33 C 0.6852(4) 0.3384(4) 0.9595(14) 0.050(4) Uani 1 1 d U
H33 H 0.6992 0.3382 1.0194 0.060 Uiso 1 1 calc R
C34 C 0.6656(3) 0.3611(3) 0.9518(12) 0.036(4) Uani 1 1 d .
H34 H 0.6674 0.3771 1.0019 0.043 Uiso 1 1 calc R
C35 C 0.6434(3) 0.3600(3) 0.8701(10) 0.020(3) Uani 1 1 d .
C36 C 0.6244(2) 0.3867(3) 0.8516(10) 0.016(3) Uani 1 1 d .
C37 C 0.6824(3) 0.4086(4) 1.2955(12) 0.039(2) Uani 1 1 d U
C38 C 0.6909(3) 0.3788(4) 1.2951(13) 0.046(2) Uani 1 1 d U
H38 H 0.6785 0.3650 1.2629 0.055 Uiso 1 1 calc R
C39 C 0.7165(4) 0.3705(4) 1.3403(13) 0.053(3) Uani 1 1 d U
H39 H 0.7232 0.3514 1.3358 0.064 Uiso 1 1 calc R
C40 C 0.7316(4) 0.3915(4) 1.3919(13) 0.054(2) Uani 1 1 d U
H40 H 0.7489 0.3856 1.4279 0.065 Uiso 1 1 calc R
C41 C 0.7003(3) 0.4297(4) 1.3480(13) 0.047(2) Uani 1 1 d U
C42 C 0.6933(4) 0.4607(4) 1.3417(13) 0.051(2) Uani 1 1 d U
C43 C 0.7081(4) 0.5054(4) 1.2766(14) 0.063(3) Uani 1 1 d U
H43 H 0.7231 0.5172 1.2490 0.076 Uiso 1 1 calc R
C44 C 0.6813(4) 0.5188(4) 1.2969(15) 0.064(3) Uani 1 1 d U
H44 H 0.6770 0.5375 1.2702 0.077 Uiso 1 1 calc R
C45 C 0.6619(4) 0.5023(4) 1.3591(14) 0.062(3) Uani 1 1 d U
H45 H 0.6444 0.5104 1.3834 0.075 Uiso 1 1 calc R
C46 C 0.6685(4) 0.4719(4) 1.3882(14) 0.056(2) Uani 1 1 d U
C47 C 0.6462(4) 0.4544(4) 1.4636(14) 0.051(3) Uani 1 1 d U
C48 C 0.6549(3) 0.4161(3) 1.2285(12) 0.037(2) Uani 1 1 d U
N1 N 0.4718(2) 0.4214(2) 0.3041(9) 0.028(3) Uani 1 1 d .
N2 N 0.4931(2) 0.3941(2) 0.1150(8) 0.019(2) Uani 1 1 d .
N3 N 0.5293(2) 0.5391(2) 0.8928(9) 0.029(3) Uani 1 1 d .
N4 N 0.5844(2) 0.5572(2) 0.8425(10) 0.031(3) Uani 1 1 d .
N5 N 0.6259(2) 0.3163(2) 0.6105(8) 0.022(3) Uani 1 1 d .
N6 N 0.6621(2) 0.3144(2) 0.7968(9) 0.026(3) Uani 1 1 d .
N7 N 0.7260(3) 0.4206(3) 1.4006(11) 0.053(2) Uani 1 1 d U
N8 N 0.7145(3) 0.4775(3) 1.2924(11) 0.058(2) Uani 1 1 d U
O1 O 0.61809(19) 0.46468(18) 0.9761(7) 0.027(2) Uani 1 1 d .
O2 O 0.5736(2) 0.4771(2) 1.0324(9) 0.040(3) Uani 1 1 d .
O3 O 0.5755(2) 0.48180(19) 0.6508(8) 0.032(2) Uani 1 1 d .
O4 O 0.5668(2) 0.44713(18) 0.7827(7) 0.029(2) Uani 1 1 d .
O5 O 0.56762(19) 0.43568(18) 0.4478(7) 0.026(2) Uani 1 1 d .
O6 O 0.56138(18) 0.42348(18) 0.2572(7) 0.024(2) Uani 1 1 d .
O7 O 0.53026(19) 0.36971(19) 0.4519(7) 0.027(2) Uani 1 1 d .
O8 O 0.56942(19) 0.35856(19) 0.3468(7) 0.025(2) Uani 1 1 d .
O9 O 0.55708(18) 0.36523(18) 0.8432(6) 0.022(2) Uani 1 1 d .
O10 O 0.58571(18) 0.33562(18) 0.9488(7) 0.023(2) Uani 1 1 d .
O11 O 0.61619(18) 0.39098(17) 0.7470(7) 0.020(2) Uani 1 1 d .
O12 O 0.61986(18) 0.40251(17) 0.9396(7) 0.022(2) Uani 1 1 d U
O13 O 0.6317(2) 0.4082(2) 1.2745(8) 0.043(2) Uani 1 1 d U
O14 O 0.6557(2) 0.4297(2) 1.1339(7) 0.033(2) Uani 1 1 d .
O15 O 0.6223(2) 0.4645(3) 1.4706(9) 0.055(3) Uani 1 1 d .
O16 O 0.6553(2) 0.4337(3) 1.5273(9) 0.056(3) Uani 1 1 d .
O17 O 0.59356(18) 0.37308(18) 1.1346(7) 0.025(2) Uani 1 1 d .
H17A H 0.5846 0.3686 1.2035 0.037 Uiso 1 1 d R
H17B H 0.5828 0.3653 1.0756 0.037 Uiso 1 1 d R
O18 O 0.55577(17) 0.41549(18) 0.9821(7) 0.022(2) Uani 1 1 d .
H18A H 0.5548 0.4275 0.9175 0.032 Uiso 1 1 d R
H18B H 0.5558 0.3969 0.9533 0.032 Uiso 1 1 d R
O19 O 0.6072(2) 0.4690(2) 1.2477(9) 0.059(4) Uani 1 1 d .
H19A H 0.6238 0.4801 1.2287 0.089 Uiso 1 1 d R
H19B H 0.5916 0.4822 1.2462 0.089 Uiso 1 1 d R
O20 O 0.6347(2) 0.4514(2) 0.7503(8) 0.029(2) Uani 1 1 d D
O21 O 0.55684(18) 0.39591(19) 0.6362(7) 0.027(2) Uani 1 1 d .
H21A H 0.5583 0.3802 0.5896 0.040 Uiso 1 1 d R
H21B H 0.5551 0.3896 0.7112 0.040 Uiso 1 1 d R
O22 O 0.61220(19) 0.38610(19) 0.4815(7) 0.025(2) Uani 1 1 d .
H22A H 0.5960 0.3765 0.4570 0.038 Uiso 1 1 d R
H22B H 0.6219 0.3917 0.4148 0.038 Uiso 1 1 d R
Co1 Co 0.54626(4) 0.58267(4) 0.87140(15) 0.0235(4) Uani 1 1 d .
Pr1 Pr 0.599979(15) 0.428642(15) 0.61218(6) 0.0172(2) Uani 1 1 d .
Pr2 Pr 0.599534(15) 0.426388(15) 1.10952(6) 0.0190(2) Uani 1 1 d .
O30 O 0.7287(7) 0.5682(7) 1.261(3) 0.124(12) Uani 0.50 1 d PU
O26 O 0.6027(4) 0.2764(4) 0.2481(14) 0.125(6) Uani 1 1 d U
O28 O 0.6947(3) 0.4558(4) 0.7669(13) 0.114(5) Uani 1 1 d U
O25 O 0.4704(4) 0.3555(4) -0.2534(15) 0.143(7) Uani 1 1 d U
O23 O 0.4472(10) 0.4353(10) 0.627(4) 0.184(18) Uani 0.50 1 d PU
O27 O 0.6389(5) 0.3291(5) 1.231(2) 0.209(10) Uani 1 1 d U
O29 O 0.5671(2) 0.5039(2) 1.3802(10) 0.059(3) Uani 1 1 d .
O31 O 0.7680(3) 0.5277(3) 1.0892(10) 0.079(4) Uani 1 1 d U
O24 O 0.4979(4) 0.4136(4) 0.7402(14) 0.121(6) Uani 1 1 d .

loop_
_atom_site_aniso_label
_atom_site_aniso_U_11
_atom_site_aniso_U_22
_atom_site_aniso_U_33
_atom_site_aniso_U_23
_atom_site_aniso_U_13
_atom_site_aniso_U_12
C1 0.019(4) 0.013(4) 0.016(4) 0.002(4) 0.000(4) -0.002(4)
C2 0.022(5) 0.024(5) 0.025(5) -0.002(4) -0.007(4) -0.002(4)
C3 0.031(5) 0.037(5) 0.036(5) -0.012(4) -0.004(4) 0.000(4)
C4 0.037(5) 0.044(6) 0.044(5) -0.018(4) -0.006(4) 0.002(4)
C5 0.048(6) 0.055(6) 0.055(6) -0.009(4) -0.003(4) 0.003(5)
C6 0.021(5) 0.020(5) 0.022(4) -0.003(4) 0.003(4) 0.000(4)
C7 0.014(4) 0.023(5) 0.016(4) -0.003(4) 0.000(4) -0.002(4)
C8 0.025(5) 0.023(5) 0.025(5) -0.003(4) 0.002(4) -0.006(4)
C9 0.017(5) 0.022(5) 0.024(4) -0.004(4) -0.002(4) -0.003(4)
C10 0.033(8) 0.016(7) 0.024(7) -0.004(6) -0.002(6) -0.007(6)
C11 0.017(4) 0.010(4) 0.016(4) 0.003(4) 0.001(4) 0.000(4)
C12 0.026(5) 0.016(5) 0.024(5) 0.002(4) -0.002(4) 0.001(4)
C13 0.027(9) 0.023(8) 0.051(9) -0.013(7) -0.030(8) 0.005(7)
C14 0.021(8) 0.021(8) 0.047(9) -0.007(7) -0.003(7) -0.005(6)
C15 0.032(5) 0.034(5) 0.049(5) 0.000(4) -0.004(4) 0.000(4)
C16 0.015(8) 0.029(9) 0.080(11) 0.010(8) 0.002(8) -0.012(7)
C17 0.029(9) 0.020(8) 0.061(10) -0.002(7) -0.010(8) 0.004(7)
C18 0.018(7) 0.024(8) 0.048(9) -0.012(7) -0.004(7) 0.006(6)
C19 0.017(7) 0.031(8) 0.036(8) 0.004(7) 0.002(6) -0.010(6)
C20 0.020(8) 0.030(8) 0.030(7) -0.002(6) -0.011(6) 0.001(6)
C21 0.013(7) 0.031(8) 0.040(8) -0.009(7) -0.002(6) 0.004(6)
C22 0.021(5) 0.023(5) 0.030(5) -0.001(4) -0.001(4) -0.007(4)
C23 0.024(8) 0.014(7) 0.048(8) -0.001(6) -0.004(7) 0.005(6)
C24 0.030(8) 0.021(8) 0.020(7) -0.007(6) -0.007(6) -0.005(6)
C25 0.015(4) 0.016(4) 0.020(4) -0.003(4) 0.001(4) -0.007(4)
C26 0.019(5) 0.018(5) 0.018(4) -0.006(4) 0.001(4) 0.006(4)
C27 0.023(5) 0.016(5) 0.024(4) 0.001(4) -0.001(4) 0.000(4)
C28 0.040(9) 0.017(7) 0.025(7) -0.004(6) -0.002(7) -0.004(7)
C29 0.032(8) 0.016(7) 0.015(6) -0.007(5) 0.007(6) -0.001(6)
C30 0.019(5) 0.012(4) 0.020(4) -0.004(4) 0.002(4) -0.004(4)
C31 0.017(5) 0.020(5) 0.021(4) 0.001(4) -0.003(4) 0.002(4)
C32 0.018(8) 0.054(11) 0.052(10) -0.016(8) -0.017(7) 0.022(7)
C33 0.048(6) 0.051(6) 0.051(6) -0.009(4) -0.008(4) 0.004(5)
C34 0.028(8) 0.033(9) 0.047(9) -0.021(7) -0.018(7) 0.008(7)
C35 0.023(7) 0.012(6) 0.023(7) -0.010(5) -0.010(6) 0.006(6)
C36 0.011(6) 0.015(7) 0.021(6) 0.010(5) 0.007(5) -0.002(5)
C37 0.029(4) 0.055(4) 0.034(4) 0.007(4) 0.001(3) -0.002(4)
C38 0.039(4) 0.055(4) 0.044(4) 0.005(3) 0.002(3) 0.007(3)
C39 0.046(4) 0.063(4) 0.051(4) 0.008(4) 0.002(4) 0.009(4)
C40 0.047(4) 0.065(4) 0.050(4) 0.006(3) -0.001(3) 0.005(3)
C41 0.038(4) 0.061(4) 0.041(3) 0.005(3) 0.006(3) -0.007(3)
C42 0.048(3) 0.060(4) 0.046(3) -0.002(3) 0.011(3) -0.011(3)
C43 0.060(5) 0.069(5) 0.060(5) -0.005(5) 0.021(5) -0.022(5)
C44 0.062(5) 0.067(6) 0.063(5) -0.006(5) 0.024(5) -0.018(5)
C45 0.061(5) 0.064(5) 0.062(5) -0.005(5) 0.025(5) -0.013(5)
C46 0.057(5) 0.059(5) 0.051(4) -0.003(4) 0.018(4) -0.007(4)
C47 0.056(6) 0.054(6) 0.042(6) -0.001(5) 0.016(5) 0.004(6)
C48 0.023(4) 0.058(5) 0.029(4) 0.006(4) -0.004(4) -0.008(4)
N1 0.022(6) 0.030(7) 0.033(6) -0.020(5) 0.006(5) 0.007(5)
N2 0.019(6) 0.023(6) 0.016(5) 0.002(5) -0.002(4) -0.004(5)
N3 0.027(7) 0.014(6) 0.045(7) -0.001(5) -0.011(6) 0.004(5)
N4 0.016(6) 0.022(7) 0.055(8) -0.007(6) -0.004(6) 0.004(5)
N5 0.032(7) 0.020(6) 0.015(5) 0.003(5) -0.012(5) 0.003(5)
N6 0.024(6) 0.019(6) 0.035(6) -0.007(5) -0.005(5) 0.008(5)
N7 0.044(4) 0.066(4) 0.048(3) 0.003(3) 0.002(3) -0.005(3)
N8 0.056(5) 0.067(5) 0.053(4) -0.002(4) 0.017(4) -0.019(5)
O1 0.023(5) 0.023(5) 0.036(5) 0.001(4) -0.008(4) 0.000(4)
O2 0.011(5) 0.035(6) 0.073(7) -0.001(5) 0.007(5) -0.010(5)
O3 0.039(6) 0.019(5) 0.037(5) 0.001(4) 0.015(5) 0.005(5)
O4 0.036(6) 0.018(5) 0.033(5) 0.003(4) 0.005(4) 0.002(5)
O5 0.028(5) 0.026(5) 0.023(5) 0.001(4) -0.015(4) -0.010(4)
O6 0.019(5) 0.022(5) 0.030(5) -0.008(4) 0.002(4) 0.002(4)
O7 0.030(6) 0.033(6) 0.016(4) 0.001(4) 0.000(4) 0.006(5)
O8 0.022(5) 0.025(5) 0.026(5) 0.001(4) -0.001(4) 0.000(4)
O9 0.020(5) 0.027(5) 0.019(4) -0.003(4) 0.010(4) -0.001(4)
O10 0.024(5) 0.022(5) 0.023(5) 0.004(4) 0.006(4) 0.006(4)
O11 0.028(5) 0.013(5) 0.021(5) 0.004(4) -0.007(4) 0.000(4)
O12 0.023(4) 0.017(4) 0.025(4) -0.005(3) 0.005(3) 0.007(3)
O13 0.026(5) 0.070(6) 0.033(4) 0.012(4) -0.009(4) -0.013(4)
O14 0.036(6) 0.038(6) 0.025(5) 0.010(4) 0.003(4) -0.006(5)
O15 0.046(8) 0.062(9) 0.057(7) 0.004(6) 0.004(6) -0.019(7)
O16 0.058(8) 0.061(8) 0.049(7) 0.002(6) -0.002(6) 0.002(7)
O17 0.029(5) 0.028(5) 0.017(4) 0.000(4) 0.001(4) 0.000(4)
O18 0.023(5) 0.018(5) 0.024(4) -0.003(4) -0.005(4) 0.001(4)
O19 0.029(6) 0.068(8) 0.081(8) -0.047(7) 0.025(6) -0.027(6)
O20 0.027(6) 0.030(6) 0.028(6) 0.001(5) -0.002(4) -0.014(5)
O21 0.025(5) 0.032(6) 0.024(5) 0.003(4) 0.006(4) 0.000(4)
O22 0.022(5) 0.035(6) 0.019(4) -0.004(4) 0.004(4) 0.000(4)
Co1 0.0190(10) 0.0175(10) 0.0342(10) -0.0062(8) -0.0065(8) 0.0009(8)
Pr1 0.0159(4) 0.0196(4) 0.0160(4) 0.0002(3) -0.0019(3) 0.0019(3)
Pr2 0.0144(4) 0.0205(4) 0.0219(4) -0.0075(3) 0.0004(3) 0.0011(3)
O30 0.123(15) 0.118(14) 0.131(14) 0.001(9) 0.006(9) -0.006(10)
O26 0.131(10) 0.115(9) 0.128(9) -0.020(7) -0.024(8) 0.032(8)
O28 0.101(9) 0.135(9) 0.108(8) -0.018(7) 0.003(7) -0.004(8)
O25 0.133(10) 0.157(10) 0.139(10) -0.039(8) -0.005(8) -0.008(8)
O23 0.19(2) 0.19(2) 0.18(2) -0.001(10) 0.002(10) -0.004(10)
O27 0.207(13) 0.213(13) 0.207(13) 0.010(9) 0.002(9) 0.014(9)
O29 0.056(8) 0.032(7) 0.090(9) 0.005(6) 0.026(6) 0.012(6)
O31 0.061(7) 0.096(8) 0.080(7) -0.015(6) 0.008(6) -0.029(6)
O24 0.107(14) 0.123(15) 0.133(14) -0.020(11) 0.011(11) 0.043(12)

loop_
_atom_type_symbol
_atom_type_description
_atom_type_scat_dispersion_real
_atom_type_scat_dispersion_imag
_atom_type_scat_source
C C 0.0033 0.0016 'International Tables Vol C Tables 4.2.6.8 and 6.1.1.4'
H H 0.0000 0.0000 'International Tables Vol C Tables 4.2.6.8 and 6.1.1.4'
Co Co 0.3494 0.9721 'International Tables Vol C Tables 4.2.6.8 and 6.1.1.4'
N N 0.0061 0.0033 'International Tables Vol C Tables 4.2.6.8 and 6.1.1.4'
O O 0.0106 0.0060 'International Tables Vol C Tables 4.2.6.8 and 6.1.1.4'
Pr Pr -0.2180 2.8214 'International Tables Vol C Tables 4.2.6.8 and 6.1.1.4'

loop_
_geom_angle_atom_site_label_1
_geom_angle_atom_site_label_2
_geom_angle_atom_site_label_3
_geom_angle
_geom_angle_site_symmetry_1
_geom_angle_site_symmetry_3
O5 C1 C2 117.0(10) . .
O5 C1 O6 127.1(11) . .
O6 C1 C2 115.8(10) . .
C3 C2 C1 117.5(11) . .
C6 C2 C1 123.4(11) . .
C6 C2 C3 118.5(12) . .
C4 C3 C2 119.5(13) . .
C3 C4 C5 117.5(14) . .
N1 C5 C4 121.8(15) . .
C2 C6 C7 127.0(11) . .
N1 C6 C2 122.7(11) . .
N1 C6 C7 110.3(10) . .
C11 C7 C6 124.2(10) . .
N2 C7 C6 112.5(11) . .
N2 C7 C11 123.2(11) . .
C9 C8 N2 122.8(12) . .
C8 C9 C10 118.5(12) . .
C11 C10 C9 121.3(12) . .
C7 C11 C12 123.5(10) . .
C10 C11 C7 116.0(11) . .
C10 C11 C12 120.6(11) . .
O7 C12 C11 118.8(11) . .
O8 C12 C11 116.8(11) . .
O8 C12 O7 124.4(11) . .
C14 C13 Pr2 166.5(9) . .
O1 C13 C14 114.2(13) . .
O1 C13 Pr2 55.2(7) . .
O2 C13 C14 122.3(13) . .
O2 C13 O1 123.4(14) . .
O2 C13 Pr2 68.4(8) . .
C15 C14 C13 118.8(13) . .
C15 C14 C18 118.7(13) . .
C18 C14 C13 122.4(12) . .
C16 C15 C14 119.8(14) . .
C15 C16 C17 118.8(13) . .
N4 C17 C16 122.3(13) . .
C14 C18 C19 125.0(13) . .
N4 C18 C14 119.9(12) . .
N4 C18 C19 115.0(12) . .
C23 C19 C18 123.6(13) . .
N3 C19 C18 112.6(12) . .
N3 C19 C23 123.8(12) . .
N3 C20 C21 122.6(13) . .
C22 C21 C20 117.6(12) . .
C21 C22 C23 122.0(12) . .
C19 C23 C22 115.5(12) . .
C19 C23 C24 123.0(12) . .
C22 C23 C24 120.5(12) . .
C23 C24 Pr1 172.1(9) . .
O3 C24 C23 119.9(12) . .
O3 C24 O4 122.6(12) . .
O3 C24 Pr1 64.3(7) . .
O4 C24 C23 117.3(12) . .
O4 C24 Pr1 58.3(6) . .
O9 C25 C26 116.3(10) . .
O10 C25 C26 118.4(11) . .
O10 C25 O9 125.3(11) . .
C27 C26 C25 118.7(11) . .
C30 C26 C25 125.1(11) . .
C30 C26 C27 116.2(11) . .
C28 C27 C26 121.6(12) . .
C27 C28 C29 117.5(12) . .
N5 C29 C28 122.1(11) . .
C26 C30 C31 124.3(10) . .
N5 C30 C26 123.6(11) . .
N5 C30 C31 112.0(10) . .
C35 C31 C30 126.7(11) . .
N6 C31 C30 113.7(10) . .
N6 C31 C35 119.6(11) . .
N6 C32 C33 122.3(13) . .
C32 C33 C34 119.1(14) . .
C35 C34 C33 120.0(13) . .
C31 C35 C36 121.6(10) . .
C34 C35 C31 118.9(11) . .
C34 C35 C36 119.3(11) . .
O11 C36 C35 115.3(10) . .
O12 C36 C35 117.2(10) . .
O12 C36 O11 127.4(11) . .
C38 C37 C48 116.7(14) . .
C41 C37 C38 120.2(15) . .
C41 C37 C48 122.9(15) . .
C39 C38 C37 121.1(17) . .
C40 C39 C38 114.8(18) . .
C39 C40 N7 130.2(17) . .
C37 C41 C42 121.6(15) . .
N7 C41 C37 118.2(16) . .
N7 C41 C42 120.1(15) . .
C46 C42 C41 122.4(16) . .
C46 C42 N8 122.9(17) . .
N8 C42 C41 114.5(16) . .
N8 C43 C44 126.9(18) . .
C45 C44 C43 114.3(19) . .
C44 C45 C46 120.8(18) . .
C42 C46 C45 116.7(16) . .
C42 C46 C47 124.7(17) . .
C45 C46 C47 118.6(16) . .
C46 C47 Pr1 172.4(13) . 1_556
O15 C47 C46 116.1(17) . .
O15 C47 O16 124.3(16) . .
O15 C47 Pr1 57.2(9) . 1_556
O16 C47 C46 118.6(17) . .
O16 C47 Pr1 67.5(9) . 1_556
C37 C48 Pr2 175.1(11) . .
O13 C48 C37 116.4(12) . .
O13 C48 Pr2 59.2(7) . .
O14 C48 C37 121.3(13) . .
O14 C48 O13 122.4(13) . .
O14 C48 Pr2 63.3(7) . .
C5 N1 C6 118.9(12) . .
C5 N1 Co1 121.0(10) . 9_666
C6 N1 Co1 111.6(8) . 9_666
C7 N2 C8 118.2(11) . .
C7 N2 Co1 114.6(8) . 9_666
C8 N2 Co1 120.9(8) . 9_666
C19 N3 Co1 109.9(9) . .
C20 N3 C19 118.3(11) . .
C20 N3 Co1 124.5(9) . .
C17 N4 C18 120.2(12) . .
C17 N4 Co1 122.7(9) . .
C18 N4 Co1 110.0(8) . .
C29 N5 C30 118.8(11) . .
C29 N5 Co1 121.7(8) . 6_544
C30 N5 Co1 115.0(8) . 6_544
C31 N6 Co1 110.2(8) . 6_544
C32 N6 C31 119.3(11) . .
C32 N6 Co1 124.1(9) . 6_544
C40 N7 C41 115.3(15) . .
C43 N8 C42 116.3(16) . .
C13 O1 Pr2 99.0(9) . .
C13 O2 Pr2 87.4(9) . .
C24 O3 Pr1 91.4(8) . .
C24 O4 Pr1 97.0(7) . .
C1 O5 Pr1 158.7(8) . .
C1 O6 Pr2 148.5(8) . 1_554
C36 O11 Pr1 142.6(8) . .
C36 O12 Pr2 165.3(8) . .
C48 O13 Pr2 95.8(8) . .
C48 O14 Pr2 91.7(8) . .
C47 O15 Pr1 99.2(11) . 1_556
C47 O16 Pr1 87.2(10) . 1_556
N1 Co1 N3 83.2(4) 9_666 .
N1 Co1 N6 178.6(4) 9_666 4_565
N2 Co1 N1 77.2(4) 9_666 9_666
N2 Co1 N3 98.8(4) 9_666 .
N2 Co1 N4 174.5(4) 9_666 .
N2 Co1 N5 85.5(4) 9_666 4_565
N2 Co1 N6 102.1(4) 9_666 4_565
N4 Co1 N1 97.5(4) . 9_666
N4 Co1 N3 78.7(4) . .
N4 Co1 N6 83.2(4) . 4_565
N5 Co1 N1 101.1(4) 4_565 9_666
N5 Co1 N3 174.5(4) 4_565 .
N5 Co1 N4 97.3(4) 4_565 .
N5 Co1 N6 77.6(4) 4_565 4_565
N6 Co1 N3 98.1(4) 4_565 .
C47 Pr1 C24 114.0(4) 1_554 .
O3 Pr1 C24 24.4(3) . .
O3 Pr1 C47 91.6(4) . 1_554
O3 Pr1 O16 111.4(3) . 1_554
O4 Pr1 C24 24.7(3) . .
O4 Pr1 C47 135.3(4) . 1_554
O4 Pr1 O3 49.1(3) . .
O4 Pr1 O16 141.2(3) . 1_554
O5 Pr1 C24 86.6(3) . .
O5 Pr1 C47 87.5(4) . 1_554
O5 Pr1 O3 75.2(3) . .
O5 Pr1 O4 99.3(3) . .
O5 Pr1 O11 140.5(3) . .
O5 Pr1 O15 71.1(3) . 1_554
O5 Pr1 O16 107.3(3) . 1_554
O5 Pr1 O20 146.4(3) . .
O5 Pr1 O21 70.9(3) . .
O5 Pr1 O22 78.0(3) . .
O11 Pr1 C24 110.3(3) . .
O11 Pr1 C47 114.8(4) . 1_554
O11 Pr1 O3 132.0(3) . .
O11 Pr1 O4 87.3(3) . .
O11 Pr1 O15 137.8(3) . 1_554
O11 Pr1 O16 89.6(3) . 1_554
O11 Pr1 O20 73.0(3) . .
O11 Pr1 O21 75.3(3) . .
O11 Pr1 O22 74.9(3) . .
O15 Pr1 C24 95.4(4) 1_554 .
O15 Pr1 C47 23.5(4) 1_554 1_554
O15 Pr1 O3 71.4(3) 1_554 .
O15 Pr1 O4 119.6(3) 1_554 .
O15 Pr1 O16 48.8(3) 1_554 1_554
O16 Pr1 C24 129.1(3) 1_554 .
O16 Pr1 C47 25.3(4) 1_554 1_554
O20 Pr1 C24 76.5(3) . .
O20 Pr1 C47 73.8(4) . 1_554
O20 Pr1 O3 77.7(3) . .
O20 Pr1 O4 77.0(3) . .
O20 Pr1 O15 81.7(3) . 1_554
O20 Pr1 O16 65.1(3) . 1_554
O20 Pr1 O21 134.5(3) . .
O20 Pr1 O22 123.7(3) . .
O21 Pr1 C24 85.0(3) . .
O21 Pr1 C47 150.7(4) . 1_554
O21 Pr1 O3 101.2(3) . .
O21 Pr1 O4 69.6(3) . .
O21 Pr1 O15 141.9(3) . 1_554
O21 Pr1 O16 145.9(3) . 1_554
O21 Pr1 O22 76.8(3) . .
O22 Pr1 C24 159.2(3) . .
O22 Pr1 C47 79.6(4) . 1_554
O22 Pr1 O3 152.2(3) . .
O22 Pr1 O4 145.1(3) . .
O22 Pr1 O15 92.8(3) . 1_554
O22 Pr1 O16 69.7(3) . 1_554
C48 Pr2 C13 114.2(4) . .
O1 Pr2 C13 25.8(3) . .
O1 Pr2 C48 95.3(4) . .
O1 Pr2 O2 49.8(3) . .
O1 Pr2 O13 118.9(3) . .
O1 Pr2 O14 71.2(3) . .
O1 Pr2 O17 144.4(3) . .
O1 Pr2 O18 94.1(3) . .
O1 Pr2 O19 76.8(3) . .
O2 Pr2 C13 24.1(3) . .
O2 Pr2 C48 131.2(4) . .
O6 Pr2 C13 110.1(4) 1_556 .
O6 Pr2 C48 108.0(3) 1_556 .
O6 Pr2 O1 135.1(3) 1_556 .
O6 Pr2 O2 87.1(3) 1_556 .
O6 Pr2 O13 84.3(3) 1_556 .
O6 Pr2 O14 130.6(3) 1_556 .
O6 Pr2 O17 77.7(3) 1_556 .
O6 Pr2 O18 78.5(3) 1_556 .
O6 Pr2 O19 73.9(3) 1_556 .
O12 Pr2 C13 91.9(3) . .
O12 Pr2 C48 87.2(3) . .
O12 Pr2 O1 72.9(3) . .
O12 Pr2 O2 107.8(3) . .
O12 Pr2 O6 143.7(3) . 1_556
O12 Pr2 O13 102.0(3) . .
O12 Pr2 O14 74.0(3) . .
O12 Pr2 O17 71.4(3) . .
O12 Pr2 O18 76.5(3) . .
O12 Pr2 O19 142.4(3) . .
O13 Pr2 C13 132.8(3) . .
O13 Pr2 C48 25.1(3) . .
O13 Pr2 O2 140.0(3) . .
O13 Pr2 O14 50.1(3) . .
O13 Pr2 O18 145.4(3) . .
O13 Pr2 O19 73.8(4) . .
O14 Pr2 C13 93.0(3) . .
O14 Pr2 C48 25.1(3) . .
O14 Pr2 O2 114.4(3) . .
O17 Pr2 C13 155.6(3) . .
O17 Pr2 C48 83.4(4) . .
O17 Pr2 O2 145.3(3) . .
O17 Pr2 O13 69.7(3) . .
O17 Pr2 O14 99.0(3) . .
O17 Pr2 O18 77.3(3) . .
O17 Pr2 O19 135.4(3) . .
O18 Pr2 C13 81.7(3) . .
O18 Pr2 C48 157.9(4) . .
O18 Pr2 O2 69.2(3) . .
O18 Pr2 O14 149.8(3) . .
O18 Pr2 O19 128.0(3) . .
O19 Pr2 C13 68.3(4) . .
O19 Pr2 C48 73.8(4) . .
O19 Pr2 O2 66.3(3) . .
O19 Pr2 O14 75.6(3) . .

loop_
_geom_bond_atom_site_label_1
_geom_bond_atom_site_label_2
_geom_bond_distance
_geom_bond_site_symmetry_2
C1 C2 1.516(16) .
C1 O5 1.235(13) .
C1 O6 1.259(13) .
C2 C3 1.387(17) .
C2 C6 1.373(16) .
C3 C4 1.377(18) .
C4 C5 1.422(19) .
C5 N1 1.322(17) .
C6 C7 1.523(16) .
C6 N1 1.348(15) .
C7 C11 1.403(16) .
C7 N2 1.339(14) .
C8 C9 1.337(17) .
C8 N2 1.356(15) .
C9 C10 1.397(16) .
C10 C11 1.372(15) .
C11 C12 1.489(16) .
C12 O7 1.255(14) .
C12 O8 1.246(14) .
C13 C14 1.523(19) .
C13 O1 1.304(15) .
C13 O2 1.212(16) .
C13 Pr2 2.963(14) .
C14 C15 1.392(18) .
C14 C18 1.419(18) .
C15 C16 1.355(18) .
C16 C17 1.413(18) .
C17 N4 1.311(16) .
C18 C19 1.466(17) .
C18 N4 1.354(16) .
C19 C23 1.403(17) .
C19 N3 1.360(16) .
C20 C21 1.414(18) .
C20 N3 1.330(16) .
C21 C22 1.368(17) .
C22 C23 1.406(17) .
C23 C24 1.499(18) .
C24 O3 1.248(14) .
C24 O4 1.274(15) .
C24 Pr1 3.023(13) .
C25 C26 1.516(15) .
C25 O9 1.267(14) .
C25 O10 1.248(13) .
C26 C27 1.381(16) .
C26 C30 1.375(16) .
C27 C28 1.383(16) .
C28 C29 1.381(17) .
C29 N5 1.332(15) .
C30 C31 1.499(16) .
C30 N5 1.342(14) .
C31 C35 1.425(16) .
C31 N6 1.360(15) .
C32 C33 1.368(19) .
C32 N6 1.354(15) .
C33 C34 1.379(19) .
C34 C35 1.371(16) .
C35 C36 1.523(16) .
C36 O11 1.250(12) .
C36 O12 1.244(13) .
C37 C38 1.42(2) .
C37 C41 1.40(2) .
C37 C48 1.509(19) .
C38 C39 1.34(2) .
C39 C40 1.32(2) .
C40 N7 1.36(2) .
C41 C42 1.46(2) .
C41 N7 1.384(19) .
C42 C46 1.36(2) .
C42 N8 1.362(19) .
C43 C44 1.40(2) .
C43 N8 1.33(2) .
C44 C45 1.36(2) .
C45 C46 1.47(2) .
C46 C47 1.56(2) .
C47 O15 1.193(19) .
C47 O16 1.262(19) .
C47 Pr1 2.947(17) 1_556
C48 O13 1.239(15) .
C48 O14 1.233(15) .
C48 Pr2 2.912(14) .
N1 Co1 2.149(10) 9_666
N2 Co1 2.104(10) 9_666
N3 Co1 2.162(11) .
N4 Co1 2.133(11) .
N5 Co1 2.118(10) 6_544
N6 Co1 2.154(10) 6_544
O1 Pr2 2.463(8) .
O2 Pr2 2.758(10) .
O3 Pr1 2.724(9) .
O4 Pr1 2.591(8) .
O5 Pr1 2.393(8) .
O6 Pr2 2.417(8) 1_554
O11 Pr1 2.417(8) .
O12 Pr2 2.391(8) .
O13 Pr2 2.513(9) .
O14 Pr2 2.601(9) .
O15 Pr1 2.510(10) 1_556
O16 Pr1 2.725(11) 1_556
O17 Pr2 2.480(8) .
O18 Pr2 2.519(8) .
O19 Pr2 2.524(9) .
O20 Pr1 2.459(9) .
O21 Pr1 2.502(8) .
O22 Pr1 2.508(8) .
Co1 N1 2.149(10) 9_666
Co1 N2 2.104(10) 9_666
Co1 N5 2.118(11) 4_565
Co1 N6 2.154(10) 4_565
Pr1 C47 2.947(17) 1_554
Pr1 O15 2.510(10) 1_554
Pr1 O16 2.725(11) 1_554
Pr2 O6 2.417(8) 1_556

loop_
_platon_squeeze_void_nr
_platon_squeeze_void_average_x
_platon_squeeze_void_average_y
_platon_squeeze_void_average_z
_platon_squeeze_void_volume
_platon_squeeze_void_count_electrons
1 0.000 0.250 0.149 444.9 15.7
2 0.000 0.750 0.833 444.9 15.2
3 0.500 0.250 0.407 444.9 15.2
4 0.500 0.750 0.590 444.9 15.7
